data_7155702
loop_
_publ_author_name
'Kaiser, Reinhard Peter'
'Mosinger, Jiri'
'Cisarova, Ivana'
'Kotora, Martin'

_publ_section_title
;
 Synthesis of Selectively 4-Substituted 9,9&#x00B4;-Spirobifluorenes and
 Modulation of Their Photophysical Properties.
;
_journal_name_full 'Org. Biomol. Chem.'
_journal_paper_doi 10.1039/C7OB01319A
_journal_year 2017
_chemical_compound_source 'synthesized by the authors'
_chemical_formula_moiety 'C43 H36 O'
_chemical_formula_sum 'C43 H36 O'
_chemical_formula_weight 568.72
_space_group_crystal_system monoclinic
_space_group_IT_number 14
_space_group_name_Hall '-P 2yn'
_space_group_name_H-M_alt 'P 1 21/n 1'
_symmetry_space_group_name_Hall '-P 2yn'
_symmetry_space_group_name_H-M 'P 1 21/n 1'
_atom_sites_solution_hydrogens geom
_atom_sites_solution_primary direct
_atom_sites_solution_secondary difmap
_audit_creation_method SHELXL-2014/7
_audit_update_record
;
2017-04-04 deposited with the CCDC.
2017-06-16 downloaded from the CCDC.
;
_cell_angle_alpha 90
_cell_angle_beta 92.7640(10)
_cell_angle_gamma 90
_cell_formula_units_Z 4
_cell_length_a 9.4308(2)
_cell_length_b 17.6455(3)
_cell_length_c 18.5101(3)
_cell_measurement_reflns_used 9990
_cell_measurement_temperature 150(2)
_cell_measurement_theta_max 27.5061
_cell_measurement_theta_min 2.4873
_cell_volume 3076.70(10)
_computing_cell_refinement 'SAINT V8.34A (Bruker AXS Inc., 2013)'
_computing_data_collection 'Bruker Instrument Service v2015.5.1.2'
_computing_data_reduction 'SAINT V8.34A (Bruker AXS Inc., 2013)'
_computing_structure_refinement 'SHELXL-2014/7 (Sheldrick, 2014)'
_computing_structure_solution 'XT, VERSION 2014/5'
_diffrn_ambient_temperature 150(2)
_diffrn_measured_fraction_theta_full 1.000
_diffrn_measured_fraction_theta_max 1.000
_diffrn_measurement_device_type 'Bruker APEX-II CCD'
_diffrn_measurement_method '\f and \w scans'
_diffrn_radiation_type MoK\a
_diffrn_radiation_wavelength 0.71073
_diffrn_reflns_av_R_equivalents 0.0185
_diffrn_reflns_av_unetI/netI 0.0221
_diffrn_reflns_Laue_measured_fraction_full 1.000
_diffrn_reflns_Laue_measured_fraction_max 1.000
_diffrn_reflns_limit_h_max 12
_diffrn_reflns_limit_h_min -12
_diffrn_reflns_limit_k_max 20
_diffrn_reflns_limit_k_min -22
_diffrn_reflns_limit_l_max 24
_diffrn_reflns_limit_l_min -18
_diffrn_reflns_number 21163
_diffrn_reflns_point_group_measured_fraction_full 1.000
_diffrn_reflns_point_group_measured_fraction_max 1.000
_diffrn_reflns_theta_full 25.242
_diffrn_reflns_theta_max 27.500
_diffrn_reflns_theta_min 1.595
_diffrn_source 'fine-focus sealed tube'
_exptl_absorpt_coefficient_mu 0.071
_exptl_absorpt_correction_T_max 0.98
_exptl_absorpt_correction_T_min 0.89
_exptl_absorpt_correction_type multi-scan
_exptl_absorpt_process_details 'SADABS V2014/5 (Bruker AXS Inc.)'
_exptl_crystal_colour colourless
_exptl_crystal_density_diffrn 1.228
_exptl_crystal_description prism
_exptl_crystal_F_000 1208
_exptl_crystal_size_max 0.598
_exptl_crystal_size_mid 0.579
_exptl_crystal_size_min 0.224
_refine_diff_density_max 0.279
_refine_diff_density_min -0.246
_refine_diff_density_rms 0.043
_refine_ls_extinction_method none
_refine_ls_goodness_of_fit_ref 1.029
_refine_ls_hydrogen_treatment constr
_refine_ls_matrix_type full
_refine_ls_number_parameters 401
_refine_ls_number_reflns 7059
_refine_ls_number_restraints 0
_refine_ls_restrained_S_all 1.029
_refine_ls_R_factor_all 0.0517
_refine_ls_R_factor_gt 0.0409
_refine_ls_shift/su_max 0.000
_refine_ls_shift/su_mean 0.000
_refine_ls_structure_factor_coef Fsqd
_refine_ls_weighting_details 'w=1/[\s^2^(Fo^2^)+(0.0551P)^2^+1.0107P] where P=(Fo^2^+2Fc^2^)/3'
_refine_ls_weighting_scheme calc
_refine_ls_wR_factor_gt 0.1025
_refine_ls_wR_factor_ref 0.1112
_reflns_Friedel_coverage 0.000
_reflns_number_gt 5819
_reflns_number_total 7059
_reflns_threshold_expression 'I > 2\s(I)'
_cod_data_source_file c7ob01319a2.cif
_cod_data_source_block rk174_kotora_org
_cod_database_code 7155702
_shelx_shelxl_version_number 2014/7
_shelx_space_group_comment
;
The symmetry employed for this shelxl refinement is uniquely defined
by the following loop, which should always be used as a source of
symmetry information in preference to the above space-group names.
They are only intended as comments.
;
_shelx_estimated_absorpt_t_min 0.959
_shelx_estimated_absorpt_t_max 0.984

loop_
_space_group_symop_operation_xyz
'x, y, z'
'-x+1/2, y+1/2, -z+1/2'
'-x, -y, -z'
'x-1/2, -y-1/2, z-1/2'

loop_
_atom_site_label
_atom_site_type_symbol
_atom_site_fract_x
_atom_site_fract_y
_atom_site_fract_z
_atom_site_U_iso_or_equiv
_atom_site_adp_type
_atom_site_occupancy
_atom_site_site_symmetry_order
_atom_site_calc_flag
_atom_site_refinement_flags_posn
_atom_site_refinement_flags_adp
C1 C 0.57983(11) 0.56476(6) 0.17830(6) 0.0178(2) Uani 1 1 d . .
C2 C 0.68421(11) 0.55030(6) 0.12963(6) 0.0184(2) Uani 1 1 d . .
C3 C 0.68054(12) 0.59094(6) 0.06379(6) 0.0201(2) Uani 1 1 d . .
C4 C 0.57459(12) 0.64596(6) 0.04910(6) 0.0199(2) Uani 1 1 d . .
C5 C 0.47042(12) 0.66056(6) 0.09936(6) 0.0193(2) Uani 1 1 d . .
C6 C 0.47140(11) 0.61777(6) 0.16285(6) 0.0182(2) Uani 1 1 d . .
C7 C 0.36881(11) 0.61413(6) 0.22073(6) 0.0186(2) Uani 1 1 d . .
C8 C 0.23725(12) 0.64838(6) 0.22909(6) 0.0221(2) Uani 1 1 d . .
H8 H 0.2011 0.6847 0.1950 0.027 Uiso 1 1 calc R U
C9 C 0.15994(12) 0.62825(7) 0.28844(7) 0.0239(2) Uani 1 1 d . .
H9 H 0.0696 0.6507 0.2943 0.029 Uiso 1 1 calc R U
C10 C 0.21230(13) 0.57601(7) 0.33926(6) 0.0240(2) Uani 1 1 d . .
H10 H 0.1581 0.5635 0.3795 0.029 Uiso 1 1 calc R U
C11 C 0.34354(12) 0.54193(7) 0.33143(6) 0.0217(2) Uani 1 1 d . .
H11 H 0.3800 0.5063 0.3660 0.026 Uiso 1 1 calc R U
C12 C 0.41962(12) 0.56110(6) 0.27221(6) 0.0188(2) Uani 1 1 d . .
C13 C 0.56202(11) 0.52866(6) 0.25249(6) 0.0179(2) Uani 1 1 d . .
C14 C 0.67798(12) 0.54939(7) 0.30957(6) 0.0204(2) Uani 1 1 d . .
C15 C 0.72209(13) 0.62085(7) 0.33205(7) 0.0260(3) Uani 1 1 d . .
H15 H 0.6845 0.6650 0.3089 0.031 Uiso 1 1 calc R U
C16 C 0.82286(13) 0.62648(8) 0.38945(7) 0.0326(3) Uani 1 1 d . .
H16 H 0.8540 0.6750 0.4058 0.039 Uiso 1 1 calc R U
C17 C 0.87806(13) 0.56180(9) 0.42289(7) 0.0345(3) Uani 1 1 d . .
H17 H 0.9455 0.5667 0.4624 0.041 Uiso 1 1 calc R U
C18 C 0.83644(13) 0.49018(8) 0.39962(7) 0.0308(3) Uani 1 1 d . .
H18 H 0.8762 0.4461 0.4221 0.037 Uiso 1 1 calc R U
C19 C 0.73516(12) 0.48408(7) 0.34262(6) 0.0228(2) Uani 1 1 d . .
C20 C 0.66696(12) 0.41760(7) 0.30846(6) 0.0224(2) Uani 1 1 d . .
C21 C 0.68618(14) 0.34013(7) 0.32057(7) 0.0300(3) Uani 1 1 d . .
H21 H 0.7558 0.3226 0.3554 0.036 Uiso 1 1 calc R U
C22 C 0.60211(15) 0.28911(7) 0.28096(8) 0.0345(3) Uani 1 1 d . .
H22 H 0.6153 0.2362 0.2883 0.041 Uiso 1 1 calc R U
C23 C 0.49866(14) 0.31457(7) 0.23059(8) 0.0319(3) Uani 1 1 d . .
H23 H 0.4409 0.2790 0.2043 0.038 Uiso 1 1 calc R U
C24 C 0.47906(13) 0.39168(7) 0.21838(7) 0.0252(2) Uani 1 1 d . .
H24 H 0.4076 0.4090 0.1844 0.030 Uiso 1 1 calc R U
C25 C 0.56491(12) 0.44255(6) 0.25632(6) 0.0192(2) Uani 1 1 d . .
C26 C 0.79280(12) 0.48995(6) 0.14542(6) 0.0195(2) Uani 1 1 d . .
C27 C 0.91969(12) 0.50494(7) 0.18415(7) 0.0250(2) Uani 1 1 d . .
H27 H 0.9388 0.5548 0.2014 0.030 Uiso 1 1 calc R U
C28 C 1.01897(13) 0.44778(8) 0.19799(7) 0.0290(3) Uani 1 1 d . .
H28 H 1.1051 0.4592 0.2245 0.035 Uiso 1 1 calc R U
C29 C 0.99430(13) 0.37428(7) 0.17367(7) 0.0271(3) Uani 1 1 d . .
C30 C 0.86663(13) 0.35916(7) 0.13594(7) 0.0269(3) Uani 1 1 d . .
H30 H 0.8470 0.3091 0.1195 0.032 Uiso 1 1 calc R U
C31 C 0.76740(13) 0.41582(7) 0.12188(6) 0.0233(2) Uani 1 1 d . .
H31 H 0.6809 0.4041 0.0959 0.028 Uiso 1 1 calc R U
C32 C 1.10363(16) 0.31250(9) 0.18629(8) 0.0407(3) Uani 1 1 d . .
H32A H 1.0556 0.2643 0.1948 0.061 Uiso 1 1 calc R U
H32B H 1.1655 0.3253 0.2286 0.061 Uiso 1 1 calc R U
H32C H 1.1608 0.3079 0.1437 0.061 Uiso 1 1 calc R U
C33 C 0.78802(13) 0.57243(7) 0.00816(7) 0.0273(3) Uani 1 1 d . .
H33A H 0.8763 0.5537 0.0332 0.033 Uiso 1 1 calc R U
H33B H 0.8114 0.6192 -0.0184 0.033 Uiso 1 1 calc R U
C34 C 0.73203(18) 0.51242(8) -0.04590(7) 0.0385(3) Uani 1 1 d . .
H34A H 0.7156 0.4648 -0.0203 0.058 Uiso 1 1 calc R U
H34B H 0.8020 0.5041 -0.0826 0.058 Uiso 1 1 calc R U
H34C H 0.6427 0.5300 -0.0694 0.058 Uiso 1 1 calc R U
C35 C 0.57248(13) 0.69050(7) -0.02113(6) 0.0232(2) Uani 1 1 d . .
H35A H 0.4734 0.7050 -0.0348 0.028 Uiso 1 1 calc R U
H35B H 0.6070 0.6576 -0.0599 0.028 Uiso 1 1 calc R U
C36 C 0.66375(15) 0.76189(7) -0.01589(7) 0.0318(3) Uani 1 1 d . .
H36A H 0.6238 0.7972 0.0185 0.048 Uiso 1 1 calc R U
H36B H 0.6654 0.7859 -0.0636 0.048 Uiso 1 1 calc R U
H36C H 0.7607 0.7483 0.0007 0.048 Uiso 1 1 calc R U
C37 C 0.36371(12) 0.72248(6) 0.08630(6) 0.0197(2) Uani 1 1 d . .
C38 C 0.23745(13) 0.71171(7) 0.04587(7) 0.0249(2) Uani 1 1 d . .
H38 H 0.2161 0.6629 0.0266 0.030 Uiso 1 1 calc R U
C39 C 0.14136(13) 0.77065(7) 0.03292(6) 0.0245(2) Uani 1 1 d . .
H39 H 0.0553 0.7619 0.0054 0.029 Uiso 1 1 calc R U
C40 C 0.17202(12) 0.84221(6) 0.06048(6) 0.0215(2) Uani 1 1 d . .
C41 C 0.29661(13) 0.85372(7) 0.10252(7) 0.0257(3) Uani 1 1 d . .
H41 H 0.3170 0.9023 0.1226 0.031 Uiso 1 1 calc R U
C42 C 0.39075(12) 0.79445(7) 0.11511(6) 0.0231(2) Uani 1 1 d . .
H42 H 0.4754 0.8029 0.1439 0.028 Uiso 1 1 calc R U
C43 C -0.03600(14) 0.89630(8) 0.00361(7) 0.0312(3) Uani 1 1 d . .
H43A H -0.0102 0.8793 -0.0444 0.047 Uiso 1 1 calc R U
H43B H -0.0856 0.9450 -0.0007 0.047 Uiso 1 1 calc R U
H43C H -0.0984 0.8587 0.0247 0.047 Uiso 1 1 calc R U
O1 O 0.08848(9) 0.90485(5) 0.04884(5) 0.0284(2) Uani 1 1 d . .

loop_
_atom_site_aniso_label
_atom_site_aniso_U_11
_atom_site_aniso_U_22
_atom_site_aniso_U_33
_atom_site_aniso_U_23
_atom_site_aniso_U_13
_atom_site_aniso_U_12
C1 0.0207(5) 0.0154(5) 0.0171(5) 0.0001(4) -0.0013(4) -0.0011(4)
C2 0.0195(5) 0.0158(5) 0.0196(5) -0.0007(4) -0.0016(4) -0.0005(4)
C3 0.0221(5) 0.0189(5) 0.0191(5) -0.0007(4) 0.0003(4) -0.0011(4)
C4 0.0247(5) 0.0170(5) 0.0178(5) 0.0007(4) -0.0011(4) -0.0016(4)
C5 0.0223(5) 0.0152(5) 0.0201(5) 0.0000(4) -0.0020(4) 0.0001(4)
C6 0.0198(5) 0.0160(5) 0.0187(5) -0.0014(4) -0.0011(4) 0.0001(4)
C7 0.0199(5) 0.0165(5) 0.0190(5) -0.0011(4) -0.0006(4) -0.0009(4)
C8 0.0232(5) 0.0172(5) 0.0258(6) -0.0009(4) -0.0001(4) 0.0009(4)
C9 0.0216(5) 0.0198(5) 0.0307(6) -0.0043(5) 0.0040(5) 0.0002(4)
C10 0.0257(6) 0.0218(6) 0.0251(6) -0.0022(4) 0.0062(5) -0.0026(5)
C11 0.0252(6) 0.0194(5) 0.0203(5) 0.0006(4) 0.0005(4) -0.0020(4)
C12 0.0190(5) 0.0169(5) 0.0202(5) -0.0016(4) -0.0007(4) -0.0013(4)
C13 0.0200(5) 0.0170(5) 0.0167(5) 0.0002(4) -0.0004(4) -0.0003(4)
C14 0.0187(5) 0.0261(6) 0.0164(5) -0.0018(4) 0.0022(4) -0.0011(4)
C15 0.0237(6) 0.0274(6) 0.0273(6) -0.0056(5) 0.0046(5) -0.0030(5)
C16 0.0248(6) 0.0423(8) 0.0310(7) -0.0146(6) 0.0043(5) -0.0088(6)
C17 0.0223(6) 0.0579(9) 0.0230(6) -0.0078(6) -0.0028(5) -0.0030(6)
C18 0.0235(6) 0.0457(8) 0.0228(6) 0.0024(5) -0.0027(5) 0.0025(5)
C19 0.0195(5) 0.0305(6) 0.0184(5) 0.0014(4) 0.0014(4) 0.0021(5)
C20 0.0225(5) 0.0250(6) 0.0197(5) 0.0037(4) 0.0018(4) 0.0029(4)
C21 0.0309(6) 0.0275(6) 0.0313(7) 0.0088(5) 0.0000(5) 0.0072(5)
C22 0.0417(8) 0.0190(6) 0.0429(8) 0.0061(5) 0.0046(6) 0.0043(5)
C23 0.0367(7) 0.0207(6) 0.0381(7) -0.0012(5) -0.0001(6) -0.0032(5)
C24 0.0286(6) 0.0215(6) 0.0253(6) 0.0014(4) -0.0020(5) -0.0011(5)
C25 0.0214(5) 0.0182(5) 0.0181(5) 0.0024(4) 0.0027(4) 0.0017(4)
C26 0.0207(5) 0.0200(5) 0.0178(5) 0.0018(4) 0.0021(4) 0.0024(4)
C27 0.0224(6) 0.0257(6) 0.0267(6) -0.0028(5) -0.0002(5) 0.0006(5)
C28 0.0214(6) 0.0378(7) 0.0274(6) -0.0013(5) -0.0028(5) 0.0045(5)
C29 0.0277(6) 0.0310(6) 0.0230(6) 0.0050(5) 0.0042(5) 0.0098(5)
C30 0.0333(6) 0.0209(6) 0.0264(6) -0.0001(5) 0.0014(5) 0.0046(5)
C31 0.0242(6) 0.0222(6) 0.0234(6) 0.0000(4) -0.0013(4) 0.0014(5)
C32 0.0387(8) 0.0422(8) 0.0409(8) 0.0042(6) -0.0006(6) 0.0188(6)
C33 0.0298(6) 0.0283(6) 0.0245(6) 0.0053(5) 0.0071(5) 0.0054(5)
C34 0.0602(9) 0.0302(7) 0.0259(7) -0.0016(5) 0.0104(6) 0.0100(7)
C35 0.0293(6) 0.0214(6) 0.0189(5) 0.0024(4) 0.0005(4) 0.0006(5)
C36 0.0430(7) 0.0239(6) 0.0289(6) 0.0044(5) 0.0051(5) -0.0044(5)
C37 0.0239(5) 0.0174(5) 0.0179(5) 0.0029(4) 0.0012(4) 0.0019(4)
C38 0.0296(6) 0.0168(5) 0.0276(6) -0.0020(4) -0.0053(5) 0.0014(5)
C39 0.0258(6) 0.0225(6) 0.0246(6) -0.0014(4) -0.0056(5) 0.0016(5)
C40 0.0252(6) 0.0186(5) 0.0206(5) 0.0011(4) 0.0008(4) 0.0046(4)
C41 0.0281(6) 0.0182(6) 0.0305(6) -0.0054(5) -0.0032(5) 0.0012(5)
C42 0.0229(5) 0.0221(6) 0.0240(6) -0.0016(4) -0.0035(4) 0.0005(4)
C43 0.0300(6) 0.0273(7) 0.0355(7) -0.0002(5) -0.0077(5) 0.0074(5)
O1 0.0291(5) 0.0199(4) 0.0354(5) -0.0031(3) -0.0073(4) 0.0074(3)

loop_
_atom_type_symbol
_atom_type_description
_atom_type_scat_dispersion_real
_atom_type_scat_dispersion_imag
_atom_type_scat_source
C C 0.0033 0.0016 'International Tables Vol C Tables 4.2.6.8 and 6.1.1.4'
H H 0.0000 0.0000 'International Tables Vol C Tables 4.2.6.8 and 6.1.1.4'
O O 0.0106 0.0060 'International Tables Vol C Tables 4.2.6.8 and 6.1.1.4'

loop_
_geom_angle_atom_site_label_1
_geom_angle_atom_site_label_2
_geom_angle_atom_site_label_3
_geom_angle
C2 C1 C6 121.43(10)
C2 C1 C13 128.11(10)
C6 C1 C13 110.45(9)
C1 C2 C3 118.51(10)
C1 C2 C26 120.23(10)
C3 C2 C26 121.18(10)
C4 C3 C2 120.22(10)
C4 C3 C33 120.56(10)
C2 C3 C33 119.17(10)
C5 C4 C3 120.58(10)
C5 C4 C35 119.34(10)
C3 C4 C35 120.09(10)
C6 C5 C4 118.70(10)
C6 C5 C37 120.50(10)
C4 C5 C37 120.76(10)
C5 C6 C1 120.43(10)
C5 C6 C7 130.92(10)
C1 C6 C7 108.58(9)
C8 C7 C12 119.33(10)
C8 C7 C6 132.66(10)
C12 C7 C6 107.87(9)
C9 C8 C7 118.61(11)
C9 C8 H8 120.7
C7 C8 H8 120.7
C10 C9 C8 121.33(11)
C10 C9 H9 119.3
C8 C9 H9 119.3
C11 C10 C9 120.35(11)
C11 C10 H10 119.8
C9 C10 H10 119.8
C12 C11 C10 118.44(11)
C12 C11 H11 120.8
C10 C11 H11 120.8
C11 C12 C7 121.94(10)
C11 C12 C13 126.67(10)
C7 C12 C13 111.39(9)
C12 C13 C25 112.26(9)
C12 C13 C14 110.79(9)
C25 C13 C14 101.32(9)
C12 C13 C1 101.26(9)
C25 C13 C1 117.07(9)
C14 C13 C1 114.52(9)
C15 C14 C19 120.93(11)
C15 C14 C13 128.32(11)
C19 C14 C13 110.66(10)
C14 C15 C16 118.51(12)
C14 C15 H15 120.7
C16 C15 H15 120.7
C17 C16 C15 120.56(12)
C17 C16 H16 119.7
C15 C16 H16 119.7
C18 C17 C16 121.12(12)
C18 C17 H17 119.4
C16 C17 H17 119.4
C17 C18 C19 118.66(13)
C17 C18 H18 120.7
C19 C18 H18 120.7
C18 C19 C14 120.18(12)
C18 C19 C20 131.23(11)
C14 C19 C20 108.56(10)
C21 C20 C25 119.88(11)
C21 C20 C19 131.56(11)
C25 C20 C19 108.55(10)
C22 C21 C20 119.00(12)
C22 C21 H21 120.5
C20 C21 H21 120.5
C21 C22 C23 120.64(12)
C21 C22 H22 119.7
C23 C22 H22 119.7
C24 C23 C22 120.57(12)
C24 C23 H23 119.7
C22 C23 H23 119.7
C25 C24 C23 118.97(11)
C25 C24 H24 120.5
C23 C24 H24 120.5
C24 C25 C20 120.90(11)
C24 C25 C13 128.17(10)
C20 C25 C13 110.87(10)
C27 C26 C31 118.02(10)
C27 C26 C2 121.96(10)
C31 C26 C2 120.02(10)
C26 C27 C28 120.78(11)
C26 C27 H27 119.6
C28 C27 H27 119.6
C29 C28 C27 121.10(11)
C29 C28 H28 119.5
C27 C28 H28 119.5
C30 C29 C28 118.04(11)
C30 C29 C32 120.53(12)
C28 C29 C32 121.41(12)
C31 C30 C29 121.16(12)
C31 C30 H30 119.4
C29 C30 H30 119.4
C30 C31 C26 120.89(11)
C30 C31 H31 119.6
C26 C31 H31 119.6
C29 C32 H32A 109.5
C29 C32 H32B 109.5
H32A C32 H32B 109.5
C29 C32 H32C 109.5
H32A C32 H32C 109.5
H32B C32 H32C 109.5
C3 C33 C34 111.83(11)
C3 C33 H33A 109.3
C34 C33 H33A 109.3
C3 C33 H33B 109.3
C34 C33 H33B 109.3
H33A C33 H33B 107.9
C33 C34 H34A 109.5
C33 C34 H34B 109.5
H34A C34 H34B 109.5
C33 C34 H34C 109.5
H34A C34 H34C 109.5
H34B C34 H34C 109.5
C4 C35 C36 112.88(10)
C4 C35 H35A 109.0
C36 C35 H35A 109.0
C4 C35 H35B 109.0
C36 C35 H35B 109.0
H35A C35 H35B 107.8
C35 C36 H36A 109.5
C35 C36 H36B 109.5
H36A C36 H36B 109.5
C35 C36 H36C 109.5
H36A C36 H36C 109.5
H36B C36 H36C 109.5
C38 C37 C42 117.81(10)
C38 C37 C5 122.64(10)
C42 C37 C5 119.55(10)
C37 C38 C39 121.63(11)
C37 C38 H38 119.2
C39 C38 H38 119.2
C40 C39 C38 119.62(11)
C40 C39 H39 120.2
C38 C39 H39 120.2
O1 C40 C39 124.69(10)
O1 C40 C41 115.73(10)
C39 C40 C41 119.57(10)
C42 C41 C40 120.07(11)
C42 C41 H41 120.0
C40 C41 H41 120.0
C41 C42 C37 121.26(11)
C41 C42 H42 119.4
C37 C42 H42 119.4
O1 C43 H43A 109.5
O1 C43 H43B 109.5
H43A C43 H43B 109.5
O1 C43 H43C 109.5
H43A C43 H43C 109.5
H43B C43 H43C 109.5
C40 O1 C43 117.48(9)

loop_
_geom_bond_atom_site_label_1
_geom_bond_atom_site_label_2
_geom_bond_distance
C1 C2 1.3897(15)
C1 C6 1.4051(15)
C1 C13 1.5303(14)
C2 C3 1.4130(15)
C2 C26 1.4965(15)
C3 C4 1.4102(16)
C3 C33 1.5150(16)
C4 C5 1.4089(16)
C4 C35 1.5183(15)
C5 C6 1.3964(15)
C5 C37 1.4972(15)
C6 C7 1.4793(15)
C7 C8 1.3954(16)
C7 C12 1.4032(15)
C8 C9 1.3935(16)
C8 H8 0.9500
C9 C10 1.3907(17)
C9 H9 0.9500
C10 C11 1.3899(16)
C10 H10 0.9500
C11 C12 1.3809(16)
C11 H11 0.9500
C12 C13 1.5204(15)
C13 C25 1.5213(15)
C13 C14 1.5279(15)
C14 C15 1.3856(16)
C14 C19 1.4005(16)
C15 C16 1.3944(18)
C15 H15 0.9500
C16 C17 1.388(2)
C16 H16 0.9500
C17 C18 1.386(2)
C17 H17 0.9500
C18 C19 1.3928(16)
C18 H18 0.9500
C19 C20 1.4664(17)
C20 C21 1.3957(17)
C20 C25 1.4007(15)
C21 C22 1.3858(19)
C21 H21 0.9500
C22 C23 1.3910(19)
C22 H22 0.9500
C23 C24 1.3902(17)
C23 H23 0.9500
C24 C25 1.3783(16)
C24 H24 0.9500
C26 C27 1.3904(16)
C26 C31 1.3957(16)
C27 C28 1.3914(17)
C27 H27 0.9500
C28 C29 1.3888(19)
C28 H28 0.9500
C29 C30 1.3883(18)
C29 C32 1.5109(17)
C30 C31 1.3855(16)
C30 H30 0.9500
C31 H31 0.9500
C32 H32A 0.9800
C32 H32B 0.9800
C32 H32C 0.9800
C33 C34 1.5330(19)
C33 H33A 0.9900
C33 H33B 0.9900
C34 H34A 0.9800
C34 H34B 0.9800
C34 H34C 0.9800
C35 C36 1.5261(17)
C35 H35A 0.9900
C35 H35B 0.9900
C36 H36A 0.9800
C36 H36B 0.9800
C36 H36C 0.9800
C37 C38 1.3887(16)
C37 C42 1.3962(16)
C38 C39 1.3927(16)
C38 H38 0.9500
C39 C40 1.3871(16)
C39 H39 0.9500
C40 O1 1.3683(13)
C40 C41 1.3926(16)
C41 C42 1.3843(16)
C41 H41 0.9500
C42 H42 0.9500
C43 O1 1.4167(15)
C43 H43A 0.9800
C43 H43B 0.9800
C43 H43C 0.9800

loop_
_geom_torsion_atom_site_label_1
_geom_torsion_atom_site_label_2
_geom_torsion_atom_site_label_3
_geom_torsion_atom_site_label_4
_geom_torsion
C6 C1 C2 C3 0.74(16)
C13 C1 C2 C3 -179.65(10)
C6 C1 C2 C26 -176.01(10)
C13 C1 C2 C26 3.60(17)
C1 C2 C3 C4 1.34(16)
C26 C2 C3 C4 178.06(10)
C1 C2 C3 C33 -176.24(10)
C26 C2 C3 C33 0.47(16)
C2 C3 C4 C5 -0.67(16)
C33 C3 C4 C5 176.89(10)
C2 C3 C4 C35 178.93(10)
C33 C3 C4 C35 -3.52(16)
C3 C4 C5 C6 -2.08(16)
C35 C4 C5 C6 178.32(10)
C3 C4 C5 C37 175.85(10)
C35 C4 C5 C37 -3.75(16)
C4 C5 C6 C1 4.15(16)
C37 C5 C6 C1 -173.78(10)
C4 C5 C6 C7 -172.42(11)
C37 C5 C6 C7 9.65(18)
C2 C1 C6 C5 -3.55(16)
C13 C1 C6 C5 176.78(9)
C2 C1 C6 C7 173.71(10)
C13 C1 C6 C7 -5.96(12)
C5 C6 C7 C8 3.7(2)
C1 C6 C7 C8 -173.16(11)
C5 C6 C7 C12 179.32(11)
C1 C6 C7 C12 2.44(12)
C12 C7 C8 C9 -0.39(16)
C6 C7 C8 C9 174.80(11)
C7 C8 C9 C10 0.89(17)
C8 C9 C10 C11 -0.62(18)
C9 C10 C11 C12 -0.15(17)
C10 C11 C12 C7 0.65(17)
C10 C11 C12 C13 -177.88(10)
C8 C7 C12 C11 -0.38(16)
C6 C7 C12 C11 -176.66(10)
C8 C7 C12 C13 178.36(10)
C6 C7 C12 C13 2.07(12)
C11 C12 C13 C25 47.75(15)
C7 C12 C13 C25 -130.91(10)
C11 C12 C13 C14 -64.71(14)
C7 C12 C13 C14 116.63(10)
C11 C12 C13 C1 173.40(11)
C7 C12 C13 C1 -5.26(11)
C2 C1 C13 C12 -172.88(11)
C6 C1 C13 C12 6.76(11)
C2 C1 C13 C25 -50.51(15)
C6 C1 C13 C25 129.14(10)
C2 C1 C13 C14 67.87(14)
C6 C1 C13 C14 -112.48(10)
C12 C13 C14 C15 -58.90(15)
C25 C13 C14 C15 -178.19(11)
C1 C13 C14 C15 54.85(15)
C12 C13 C14 C19 117.63(10)
C25 C13 C14 C19 -1.66(11)
C1 C13 C14 C19 -128.62(10)
C19 C14 C15 C16 -1.29(17)
C13 C14 C15 C16 174.92(11)
C14 C15 C16 C17 0.37(18)
C15 C16 C17 C18 0.97(19)
C16 C17 C18 C19 -1.36(19)
C17 C18 C19 C14 0.43(18)
C17 C18 C19 C20 -177.30(12)
C15 C14 C19 C18 0.90(17)
C13 C14 C19 C18 -175.92(10)
C15 C14 C19 C20 179.10(10)
C13 C14 C19 C20 2.28(12)
C18 C19 C20 C21 -2.8(2)
C14 C19 C20 C21 179.27(12)
C18 C19 C20 C25 175.96(12)
C14 C19 C20 C25 -1.97(13)
C25 C20 C21 C22 -0.70(18)
C19 C20 C21 C22 177.95(12)
C20 C21 C22 C23 -0.9(2)
C21 C22 C23 C24 0.9(2)
C22 C23 C24 C25 0.8(2)
C23 C24 C25 C20 -2.42(18)
C23 C24 C25 C13 -179.36(11)
C21 C20 C25 C24 2.39(17)
C19 C20 C25 C24 -176.54(10)
C21 C20 C25 C13 179.82(10)
C19 C20 C25 C13 0.89(13)
C12 C13 C25 C24 59.38(15)
C14 C13 C25 C24 177.61(11)
C1 C13 C25 C24 -57.11(16)
C12 C13 C25 C20 -117.81(10)
C14 C13 C25 C20 0.42(12)
C1 C13 C25 C20 125.70(10)
C1 C2 C26 C27 -88.69(14)
C3 C2 C26 C27 94.65(14)
C1 C2 C26 C31 90.48(13)
C3 C2 C26 C31 -86.18(14)
C31 C26 C27 C28 0.92(17)
C2 C26 C27 C28 -179.90(11)
C26 C27 C28 C29 -0.07(19)
C27 C28 C29 C30 -0.87(19)
C27 C28 C29 C32 177.92(12)
C28 C29 C30 C31 0.97(18)
C32 C29 C30 C31 -177.83(12)
C29 C30 C31 C26 -0.13(18)
C27 C26 C31 C30 -0.82(17)
C2 C26 C31 C30 179.98(11)
C4 C3 C33 C34 -85.85(13)
C2 C3 C33 C34 91.73(13)
C5 C4 C35 C36 91.83(13)
C3 C4 C35 C36 -87.77(13)
C6 C5 C37 C38 -96.05(14)
C4 C5 C37 C38 86.06(14)
C6 C5 C37 C42 84.37(14)
C4 C5 C37 C42 -93.52(13)
C42 C37 C38 C39 1.22(18)
C5 C37 C38 C39 -178.37(11)
C37 C38 C39 C40 0.42(19)
C38 C39 C40 O1 177.30(11)
C38 C39 C40 C41 -1.84(18)
O1 C40 C41 C42 -177.61(11)
C39 C40 C41 C42 1.61(18)
C40 C41 C42 C37 0.07(18)
C38 C37 C42 C41 -1.46(17)
C5 C37 C42 C41 178.14(11)
C39 C40 O1 C43 -1.98(17)
C41 C40 O1 C43 177.19(11)
